data_7001436
loop_
_publ_author_name
'Hitchcock, Peter B.'
'Lappert, Michael F.'
'Pierssens, Luc J.-M.'
'Protchenko, Andrey V.'
'Uiterweerd, Patrick G. H.'

_publ_section_title
;
 Synthesis and characterisation of twelve SnIV diaryls and formation of
 a SnIII triaryl
;
_journal_issue 23
_journal_name_full 'Dalton Transactions'
_journal_page_first 4578
_journal_page_last 4585
_journal_paper_doi 10.1039/b820835b
_journal_year 2009
_chemical_compound_source 'synthesis as described'
_chemical_formula_moiety 'C34 H44 N4 S2 Sn1'
_chemical_formula_sum 'C34 H44 N4 S2 Sn'
_chemical_formula_weight 691.54
_chemical_name_systematic
;
?
;
_space_group_IT_number 9
_symmetry_cell_setting monoclinic
_symmetry_Int_Tables_number 9
_symmetry_space_group_name_Hall 'C -2yc'
_symmetry_space_group_name_H-M 'C 1 c 1'
_atom_sites_solution_hydrogens geom
_atom_sites_solution_primary direct
_atom_sites_solution_secondary difmap
_audit_conform_dict_location ftp://ftp.iucr.org/cifdics/cif_core.dic
_audit_conform_dict_name cif_core.dic
_audit_conform_dict_version 2.1
_audit_creation_date 2001-02-05T13:50:56-00:00
_audit_creation_method 'WinGX routine CIF_UPDATE'
_cell_angle_alpha 90
_cell_angle_beta 94.126(2)
_cell_angle_gamma 90
_cell_formula_units_Z 4
_cell_length_a 9.3987(3)
_cell_length_b 18.6282(7)
_cell_length_c 19.6314(8)
_cell_measurement_reflns_used 8534
_cell_measurement_temperature 173(2)
_cell_measurement_theta_max 25.028
_cell_measurement_theta_min 3.705
_cell_measurement_wavelength 0.71073
_cell_volume 3428.2(2)
_computing_cell_refinement 'HKL Scalepack (Otwinowski & Minor 1997)'
_computing_data_reduction 'HKL Denzo and Scalepack (Otwinowski & Minor 1997)'
_computing_molecular_graphics 'Ortep-3 for Windows (Farrugia, 1997)'
_computing_publication_material 'WinGX publication routines (Farrugia, 1999)'
_computing_structure_refinement 'SHELXL-97 (Sheldrick, 1997)'
_computing_structure_solution 'SHELXS-97 (Sheldrick, 1997)'
_diffrn_ambient_temperature 173(2)
_diffrn_measured_fraction_theta_full 0.994
_diffrn_measured_fraction_theta_max 0.994
_diffrn_measurement_device KappaCCD
_diffrn_measurement_method CCD
_diffrn_radiation_monochromator graphite
_diffrn_radiation_probe x-ray
_diffrn_radiation_type MoK\a
_diffrn_radiation_wavelength 0.71073
_diffrn_reflns_av_R_equivalents 0.0399
_diffrn_reflns_av_unetI/netI 0.053
_diffrn_reflns_limit_h_max 11
_diffrn_reflns_limit_h_min -11
_diffrn_reflns_limit_k_max 22
_diffrn_reflns_limit_k_min -21
_diffrn_reflns_limit_l_max 19
_diffrn_reflns_limit_l_min -23
_diffrn_reflns_number 11724
_diffrn_reflns_theta_full 25.06
_diffrn_reflns_theta_max 25.06
_diffrn_reflns_theta_min 3.81
_exptl_absorpt_coefficient_mu 0.895
_exptl_absorpt_correction_T_max 0.8177
_exptl_absorpt_correction_T_min 0.7995
_exptl_absorpt_correction_type multi-scan
_exptl_absorpt_process_details
;
[c.f. r.h. blessing, acta cryst. (1995), a51, 33-38]
;
_exptl_crystal_colour colourless
_exptl_crystal_density_diffrn 1.34
_exptl_crystal_density_method 'not measured'
_exptl_crystal_description prism
_exptl_crystal_F_000 1432
_exptl_crystal_size_max 0.3
_exptl_crystal_size_mid 0.2
_exptl_crystal_size_min 0.2
_refine_diff_density_max 0.322
_refine_diff_density_min -0.318
_refine_diff_density_rms 0.055
_refine_ls_abs_structure_details 'Flack H D (1983), Acta Cryst. A39, 876-881'
_refine_ls_abs_structure_Flack -0.019(19)
_refine_ls_extinction_method none
_refine_ls_goodness_of_fit_ref 1.025
_refine_ls_hydrogen_treatment constr
_refine_ls_matrix_type full
_refine_ls_number_parameters 370
_refine_ls_number_reflns 5438
_refine_ls_number_restraints 2
_refine_ls_restrained_S_all 1.025
_refine_ls_R_factor_all 0.0363
_refine_ls_R_factor_gt 0.0311
_refine_ls_shift/su_max 0.001
_refine_ls_shift/su_mean 0
_refine_ls_structure_factor_coef Fsqd
_refine_ls_weighting_details 'calc w=1/[\s^2^(Fo^2^)+(0.0178P)^2^+3.7036P] where P=(Fo^2^+2Fc^2^)/3'
_refine_ls_weighting_scheme calc
_refine_ls_wR_factor_gt 0.065
_refine_ls_wR_factor_ref 0.0677
_reflns_number_gt 4996
_reflns_number_total 5438
_reflns_threshold_expression >2sigma(I)
_cod_data_source_file b820835b.txt
_cod_data_source_block (6)-feb601
_cod_original_sg_symbol_H-M Cc
_cod_database_code 7001436

loop_
_symmetry_equiv_pos_as_xyz
'x, y, z'
'x, -y, z+1/2'
'x+1/2, y+1/2, z'
'x+1/2, -y+1/2, z+1/2'

loop_
_atom_site_label
_atom_site_type_symbol
_atom_site_fract_x
_atom_site_fract_y
_atom_site_fract_z
_atom_site_U_iso_or_equiv
_atom_site_adp_type
_atom_site_occupancy
_atom_site_symmetry_multiplicity
_atom_site_calc_flag
_atom_site_refinement_flags
_atom_site_disorder_assembly
_atom_site_disorder_group
Sn Sn 0.495153(19) 0.528632(12) 0.166164(16) 0.02930(8) Uani 1 1 d . . .
S1 S 0.50966(14) 0.65426(6) 0.13396(6) 0.0423(3) Uani 1 1 d . . .
S2 S 0.30448(12) 0.49340(7) 0.08297(7) 0.0453(3) Uani 1 1 d . . .
N1 N 0.3798(5) 0.6516(3) 0.2821(3) 0.0434(13) Uani 1 1 d . . .
N2 N 0.4273(4) 0.3978(2) 0.2365(2) 0.0396(10) Uani 1 1 d . . .
N3 N 0.7780(4) 0.5459(2) 0.2409(2) 0.0406(11) Uani 1 1 d . . .
N4 N 0.5742(4) 0.3939(2) 0.0607(2) 0.0423(12) Uani 1 1 d . . .
C1 C 0.4015(4) 0.5229(2) 0.2623(2) 0.0303(10) Uani 1 1 d . . .
C2 C 0.3494(4) 0.5796(2) 0.3008(2) 0.0330(10) Uani 1 1 d . . .
C3 C 0.2672(5) 0.5634(3) 0.3550(2) 0.0445(12) Uani 1 1 d . . .
H3 H 0.2316 0.6012 0.3815 0.053 Uiso 1 1 calc R . .
C4 C 0.2368(5) 0.4929(3) 0.3706(3) 0.0514(13) Uani 1 1 d . . .
H4 H 0.1791 0.4828 0.4072 0.062 Uiso 1 1 calc R . .
C5 C 0.2891(5) 0.4367(3) 0.3335(2) 0.0421(11) Uani 1 1 d . . .
H5 H 0.2693 0.3884 0.3449 0.05 Uiso 1 1 calc R . .
C6 C 0.3711(4) 0.4524(2) 0.2796(2) 0.0340(10) Uani 1 1 d . . .
C7 C 0.5233(6) 0.6743(3) 0.3043(3) 0.0546(13) Uani 1 1 d . . .
H7A H 0.5375 0.7241 0.2902 0.082 Uiso 1 1 calc R . .
H7B H 0.5924 0.6433 0.2836 0.082 Uiso 1 1 calc R . .
H7C H 0.5369 0.6709 0.3542 0.082 Uiso 1 1 calc R . .
C8 C 0.2785(6) 0.7050(3) 0.2991(4) 0.087(2) Uani 1 1 d . . .
H8A H 0.3106 0.7523 0.2846 0.13 Uiso 1 1 calc R . .
H8B H 0.2703 0.7052 0.3486 0.13 Uiso 1 1 calc R . .
H8C H 0.1854 0.6941 0.2757 0.13 Uiso 1 1 calc R . .
C9 C 0.3178(6) 0.3482(3) 0.2067(3) 0.0664(17) Uani 1 1 d . . .
H9A H 0.3626 0.3126 0.1784 0.1 Uiso 1 1 calc R . .
H9B H 0.2462 0.3753 0.1785 0.1 Uiso 1 1 calc R . .
H9C H 0.2717 0.3238 0.2435 0.1 Uiso 1 1 calc R . .
C10 C 0.5466(6) 0.3580(3) 0.2714(3) 0.0645(16) Uani 1 1 d . . .
H10A H 0.5815 0.3219 0.2404 0.097 Uiso 1 1 calc R . .
H10B H 0.5139 0.3342 0.312 0.097 Uiso 1 1 calc R . .
H10C H 0.6239 0.3915 0.2852 0.097 Uiso 1 1 calc R . .
C11 C 0.6835(4) 0.4680(2) 0.1522(2) 0.0305(9) Uani 1 1 d . . .
C12 C 0.7942(4) 0.4824(2) 0.2002(2) 0.0350(10) Uani 1 1 d . . .
C13 C 0.9106(4) 0.4360(3) 0.2098(3) 0.0462(12) Uani 1 1 d . . .
H13 H 0.987 0.4464 0.2426 0.055 Uiso 1 1 calc R . .
C14 C 0.9122(5) 0.3749(3) 0.1706(3) 0.0518(13) Uani 1 1 d . . .
H14 H 0.989 0.342 0.1782 0.062 Uiso 1 1 calc R . .
C15 C 0.8049(5) 0.3598(2) 0.1205(3) 0.0477(13) Uani 1 1 d . . .
H15 H 0.8103 0.318 0.0931 0.057 Uiso 1 1 calc R . .
C16 C 0.6901(4) 0.4060(2) 0.1105(2) 0.0357(10) Uani 1 1 d . . .
C17 C 0.8617(6) 0.6064(3) 0.2167(4) 0.0680(18) Uani 1 1 d . . .
H17A H 0.8479 0.6485 0.2454 0.102 Uiso 1 1 calc R . .
H17B H 0.8298 0.6174 0.1693 0.102 Uiso 1 1 calc R . .
H17C H 0.963 0.5934 0.2195 0.102 Uiso 1 1 calc R . .
C18 C 0.8105(7) 0.5331(3) 0.3141(3) 0.0739(19) Uani 1 1 d . . .
H18A H 0.7982 0.5777 0.3394 0.111 Uiso 1 1 calc R . .
H18B H 0.9092 0.5164 0.322 0.111 Uiso 1 1 calc R . .
H18C H 0.7456 0.4964 0.3299 0.111 Uiso 1 1 calc R . .
C19 C 0.5523(6) 0.3180(3) 0.0406(3) 0.0671(17) Uani 1 1 d . . .
H19A H 0.4719 0.3145 0.0061 0.101 Uiso 1 1 calc R . .
H19B H 0.5318 0.2896 0.0808 0.101 Uiso 1 1 calc R . .
H19C H 0.6387 0.2995 0.0216 0.101 Uiso 1 1 calc R . .
C20 C 0.5825(6) 0.4379(3) -0.0008(3) 0.0533(13) Uani 1 1 d . . .
H20A H 0.5009 0.4272 -0.0331 0.08 Uiso 1 1 calc R . .
H20B H 0.6712 0.4271 -0.0221 0.08 Uiso 1 1 calc R . .
H20C H 0.5811 0.4888 0.0117 0.08 Uiso 1 1 calc R . .
C21 C 0.1621(6) 0.5541(3) 0.1085(3) 0.0467(14) Uani 1 1 d . . .
H21A H 0.1009 0.5286 0.1396 0.056 Uiso 1 1 calc R . .
H21B H 0.2049 0.5962 0.1329 0.056 Uiso 1 1 calc R . .
C22 C 0.0739(4) 0.5784(2) 0.0459(2) 0.0399(11) Uani 1 1 d . . .
C23 C -0.0493(5) 0.5435(3) 0.0234(3) 0.0444(12) Uani 1 1 d . . .
H23 H -0.0816 0.5036 0.0483 0.053 Uiso 1 1 calc R . .
C24 C -0.1264(5) 0.5663(3) -0.0354(3) 0.0543(14) Uani 1 1 d . . .
H24 H -0.2108 0.5413 -0.0509 0.065 Uiso 1 1 calc R . .
C25 C -0.0830(6) 0.6243(3) -0.0719(3) 0.0585(15) Uani 1 1 d . . .
H25 H -0.1368 0.6397 -0.1121 0.07 Uiso 1 1 calc R . .
C26 C 0.0396(6) 0.6597(3) -0.0491(3) 0.0593(15) Uani 1 1 d . . .
H26 H 0.0707 0.7001 -0.0737 0.071 Uiso 1 1 calc R . .
C27 C 0.1185(5) 0.6369(3) 0.0093(3) 0.0507(13) Uani 1 1 d . . .
H27 H 0.2035 0.6616 0.0244 0.061 Uiso 1 1 calc R . .
C28 C 0.5695(8) 0.6451(3) 0.0479(3) 0.0519(18) Uani 1 1 d . . .
H28A H 0.672 0.6321 0.0504 0.062 Uiso 1 1 calc R . .
H28B H 0.5151 0.6065 0.0231 0.062 Uiso 1 1 calc R . .
C29 C 0.5467(5) 0.7149(2) 0.0106(2) 0.0390(11) Uani 1 1 d . . .
C30 C 0.4443(6) 0.7229(3) -0.0428(3) 0.0550(14) Uani 1 1 d . . .
H30 H 0.3907 0.6823 -0.0588 0.066 Uiso 1 1 calc R . .
C31 C 0.4182(6) 0.7889(3) -0.0736(3) 0.0627(16) Uani 1 1 d . . .
H31 H 0.3469 0.7933 -0.1102 0.075 Uiso 1 1 calc R . .
C32 C 0.4944(6) 0.8474(3) -0.0513(3) 0.0556(14) Uani 1 1 d . . .
H32 H 0.4757 0.8929 -0.072 0.067 Uiso 1 1 calc R . .
C33 C 0.5968(6) 0.8409(3) 0.0001(3) 0.0567(14) Uani 1 1 d . . .
H33 H 0.6509 0.8818 0.0152 0.068 Uiso 1 1 calc R . .
C34 C 0.6231(5) 0.7760(3) 0.0306(3) 0.0488(13) Uani 1 1 d . . .
H34 H 0.6958 0.7725 0.0667 0.059 Uiso 1 1 calc R . .

loop_
_atom_site_aniso_label
_atom_site_aniso_U_11
_atom_site_aniso_U_22
_atom_site_aniso_U_33
_atom_site_aniso_U_23
_atom_site_aniso_U_13
_atom_site_aniso_U_12
Sn 0.03144(12) 0.02784(12) 0.02883(14) 0.00034(17) 0.00364(9) 0.00550(18)
S1 0.0671(8) 0.0280(6) 0.0333(7) 0.0037(5) 0.0143(6) 0.0073(5)
S2 0.0373(6) 0.0509(7) 0.0463(8) -0.0140(6) -0.0066(5) 0.0136(6)
N1 0.047(3) 0.035(3) 0.050(3) -0.004(2) 0.011(2) 0.006(2)
N2 0.038(2) 0.030(2) 0.052(3) 0.000(2) 0.006(2) 0.0083(17)
N3 0.038(2) 0.050(2) 0.034(3) -0.008(2) -0.0019(19) -0.002(2)
N4 0.036(2) 0.039(2) 0.051(3) -0.021(2) 0.001(2) -0.0022(19)
C1 0.0246(19) 0.033(2) 0.033(3) 0.001(2) -0.0006(18) 0.0025(18)
C2 0.030(2) 0.038(2) 0.031(3) -0.004(2) 0.0013(18) 0.0064(19)
C3 0.046(3) 0.049(3) 0.039(3) -0.004(2) 0.005(2) 0.010(2)
C4 0.056(3) 0.062(3) 0.037(3) 0.007(3) 0.013(2) -0.002(3)
C5 0.048(3) 0.040(3) 0.039(3) 0.010(2) 0.008(2) 0.005(2)
C6 0.026(2) 0.040(3) 0.035(3) 0.009(2) -0.0022(19) 0.0032(19)
C7 0.060(3) 0.047(3) 0.057(4) -0.002(3) 0.002(3) -0.007(3)
C8 0.064(4) 0.050(3) 0.149(7) 0.013(4) 0.028(4) 0.023(3)
C9 0.061(3) 0.047(3) 0.093(5) -0.019(3) 0.015(3) -0.017(3)
C10 0.064(3) 0.063(4) 0.069(4) 0.019(3) 0.018(3) 0.030(3)
C11 0.028(2) 0.031(2) 0.033(3) -0.0007(19) 0.0062(18) 0.0004(18)
C12 0.032(2) 0.037(2) 0.037(3) -0.002(2) 0.0053(19) 0.0034(19)
C13 0.029(2) 0.055(3) 0.054(3) -0.003(3) -0.001(2) 0.003(2)
C14 0.039(3) 0.049(3) 0.068(4) 0.000(3) 0.002(3) 0.017(2)
C15 0.038(3) 0.037(3) 0.069(4) -0.009(2) 0.011(2) 0.007(2)
C16 0.031(2) 0.035(2) 0.042(3) -0.005(2) 0.0114(19) 0.001(2)
C17 0.057(3) 0.047(3) 0.102(5) -0.029(3) 0.021(3) -0.012(3)
C18 0.087(4) 0.088(5) 0.043(4) -0.017(3) -0.019(3) 0.022(4)
C19 0.063(3) 0.056(3) 0.084(5) -0.037(3) 0.013(3) -0.012(3)
C20 0.057(3) 0.055(3) 0.047(4) -0.011(3) -0.002(3) 0.011(3)
C21 0.041(3) 0.061(3) 0.038(3) -0.003(3) -0.002(2) 0.014(3)
C22 0.030(2) 0.045(3) 0.044(3) -0.006(2) -0.001(2) 0.011(2)
C23 0.041(3) 0.054(3) 0.040(3) -0.003(2) 0.012(2) 0.002(2)
C24 0.041(3) 0.073(4) 0.048(3) -0.015(3) 0.000(2) -0.003(3)
C25 0.062(3) 0.062(4) 0.048(4) -0.008(3) -0.016(3) 0.020(3)
C26 0.076(4) 0.037(3) 0.063(4) -0.002(3) -0.008(3) 0.009(3)
C27 0.050(3) 0.039(3) 0.062(4) -0.005(3) -0.003(3) -0.001(2)
C28 0.083(5) 0.036(3) 0.040(4) 0.008(3) 0.023(3) 0.018(3)
C29 0.051(3) 0.038(3) 0.030(3) 0.003(2) 0.018(2) 0.003(2)
C30 0.066(3) 0.060(3) 0.040(3) -0.005(3) 0.006(3) -0.024(3)
C31 0.055(3) 0.084(4) 0.047(4) 0.021(3) -0.009(3) -0.004(3)
C32 0.067(3) 0.052(3) 0.050(4) 0.016(3) 0.020(3) 0.006(3)
C33 0.072(4) 0.038(3) 0.061(4) -0.001(3) 0.014(3) -0.019(3)
C34 0.048(3) 0.055(3) 0.044(3) 0.002(3) -0.001(2) -0.011(2)

loop_
_atom_type_symbol
_atom_type_description
_atom_type_scat_dispersion_real
_atom_type_scat_dispersion_imag
_atom_type_scat_source
C C 0.0033 0.0016 'International Tables Vol C Tables 4.2.6.8 and 6.1.1.4'
H H 0 0 'International Tables Vol C Tables 4.2.6.8 and 6.1.1.4'
N N 0.0061 0.0033 'International Tables Vol C Tables 4.2.6.8 and 6.1.1.4'
S S 0.1246 0.1234 'International Tables Vol C Tables 4.2.6.8 and 6.1.1.4'
Sn Sn -0.6537 1.4246 'International Tables Vol C Tables 4.2.6.8 and 6.1.1.4'

loop_
_geom_angle_atom_site_label_1
_geom_angle_atom_site_label_2
_geom_angle_atom_site_label_3
_geom_angle
_geom_angle_site_symmetry_1
_geom_angle_site_symmetry_3
_geom_angle_publ_flag
C11 Sn C1 118.90(16) . . ?
C11 Sn S2 110.48(12) . . ?
C1 Sn S2 104.43(11) . . ?
C11 Sn S1 114.45(11) . . ?
C1 Sn S1 108.17(12) . . ?
S2 Sn S1 97.92(5) . . ?
C28 S1 Sn 100.21(19) . . ?
C21 S2 Sn 99.58(18) . . ?
C2 N1 C8 116.5(4) . . ?
C2 N1 C7 113.4(4) . . ?
C8 N1 C7 110.3(5) . . ?
C6 N2 C10 112.3(4) . . ?
C6 N2 C9 113.5(4) . . ?
C10 N2 C9 110.9(4) . . ?
C12 N3 C18 112.7(4) . . ?
C12 N3 C17 111.7(4) . . ?
C18 N3 C17 111.2(5) . . ?
C16 N4 C20 113.0(4) . . ?
C16 N4 C19 114.7(4) . . ?
C20 N4 C19 109.3(4) . . ?
C6 C1 C2 119.5(4) . . ?
C6 C1 Sn 111.6(3) . . ?
C2 C1 Sn 128.0(3) . . ?
C3 C2 C1 118.8(4) . . ?
C3 C2 N1 122.2(4) . . ?
C1 C2 N1 119.0(4) . . ?
C4 C3 C2 120.6(4) . . ?
C3 C4 C5 121.0(5) . . ?
C4 C5 C6 118.7(4) . . ?
C5 C6 C1 121.5(4) . . ?
C5 C6 N2 123.0(4) . . ?
C1 C6 N2 115.5(4) . . ?
C12 C11 C16 119.5(4) . . ?
C12 C11 Sn 113.6(3) . . ?
C16 C11 Sn 125.1(3) . . ?
C11 C12 C13 121.0(4) . . ?
C11 C12 N3 115.8(4) . . ?
C13 C12 N3 123.2(4) . . ?
C14 C13 C12 118.6(4) . . ?
C13 C14 C15 121.9(4) . . ?
C16 C15 C14 119.7(4) . . ?
C15 C16 C11 119.3(4) . . ?
C15 C16 N4 123.2(4) . . ?
C11 C16 N4 117.5(4) . . ?
C22 C21 S2 109.3(4) . . ?
C23 C22 C27 119.1(5) . . ?
C23 C22 C21 121.4(5) . . ?
C27 C22 C21 119.4(4) . . ?
C22 C23 C24 120.0(5) . . ?
C25 C24 C23 121.2(5) . . ?
C26 C25 C24 118.8(5) . . ?
C25 C26 C27 120.5(5) . . ?
C22 C27 C26 120.3(5) . . ?
C29 C28 S1 109.1(4) . . ?
C30 C29 C34 116.4(4) . . ?
C30 C29 C28 122.2(5) . . ?
C34 C29 C28 121.3(5) . . ?
C29 C30 C31 121.4(5) . . ?
C32 C31 C30 120.0(5) . . ?
C33 C32 C31 119.9(5) . . ?
C32 C33 C34 120.3(5) . . ?
C33 C34 C29 122.0(5) . . ?

loop_
_geom_bond_atom_site_label_1
_geom_bond_atom_site_label_2
_geom_bond_distance
_geom_bond_site_symmetry_2
_geom_bond_publ_flag
Sn C11 2.135(4) . ?
Sn C1 2.141(4) . ?
Sn S2 2.4266(12) . ?
Sn S1 2.4305(11) . ?
S1 C28 1.827(6) . ?
S2 C21 1.848(5) . ?
N1 C2 1.424(7) . ?
N1 C8 1.433(7) . ?
N1 C7 1.450(7) . ?
N2 C6 1.448(6) . ?
N2 C10 1.472(6) . ?
N2 C9 1.471(6) . ?
N3 C12 1.441(6) . ?
N3 C18 1.468(7) . ?
N3 C17 1.471(7) . ?
N4 C16 1.428(6) . ?
N4 C20 1.466(7) . ?
N4 C19 1.478(7) . ?
C1 C6 1.390(6) . ?
C1 C2 1.407(6) . ?
C2 C3 1.393(6) . ?
C3 C4 1.384(7) . ?
C4 C5 1.384(7) . ?
C5 C6 1.385(6) . ?
C11 C12 1.378(6) . ?
C11 C16 1.420(6) . ?
C12 C13 1.397(6) . ?
C13 C14 1.374(7) . ?
C14 C15 1.387(7) . ?
C15 C16 1.383(6) . ?
C21 C22 1.502(7) . ?
C22 C23 1.373(6) . ?
C22 C27 1.386(7) . ?
C23 C24 1.386(7) . ?
C24 C25 1.375(8) . ?
C25 C26 1.374(8) . ?
C26 C27 1.388(7) . ?
C28 C29 1.500(7) . ?
C29 C30 1.379(7) . ?
C29 C34 1.387(7) . ?
C30 C31 1.383(8) . ?
C31 C32 1.360(8) . ?
C32 C33 1.350(8) . ?
C33 C34 1.364(7) . ?

loop_
_cod_related_entry_id
_cod_related_entry_database
_cod_related_entry_code
1 ChemSpider 30652601
